data_7719068
loop_
_publ_author_name
'Neuberger, Sven'
'Mathew, Neeshma'
'Adediwura, Sheyi Clement'
'Sanchez, Hector Javier Cortes'
'Schmedt Auf der G&#xfc;nne, J&#xf6;rn'

_publ_section_title
;
 Li<sub>4</sub>P<sub>2</sub>Se<sub>6</sub> - structure and properties.
;
_journal_issue 31
_journal_name_full 'Dalton transactions (Cambridge, England : 2003)'
_journal_page_first 11996
_journal_page_last 12005
_journal_paper_doi 10.1039/d5dt00227c
_journal_volume 54
_journal_year 2025
_chemical_formula_moiety 'P4 Se12, 8 (Li)'
_chemical_formula_structural 'Li4 P2 Se6'
_chemical_formula_sum 'Li8 P4 Se12'
_chemical_formula_weight 1126.92
_chemical_name_common 'Tetralithium selenidodiphosphate'
_chemical_name_systematic 'Tetralithium selenidodiphosphate'
_chemical_properties_physical 'air-sensitive, moisture-sensitive, hygroscopic'
_space_group_IT_number 62
_space_group_name_Hall '-P 2ac 2n'
_space_group_name_H-M_alt 'P n m a'
_symmetry_cell_setting orthorhombic
_symmetry_space_group_name_Hall '-P 2ac 2n'
_atom_type_scat_source
;
Default data set used by TOPAS Academic 7.1
(A. Cohelo, TOPAS_Academic, Version 7.1)
;
_audit_creation_method 'TOPAS ACADEMIC 7.1'
_audit_update_record
;
2025-06-23 deposited with the CCDC.	2025-07-09 downloaded from the CCDC.
;
_cell_angle_alpha 90
_cell_angle_beta 90
_cell_angle_gamma 90
_cell_formula_units_Z 2
_cell_length_a 13.8707(1)
_cell_length_b 11.2115(1)
_cell_length_c 6.45445(7)
_cell_measurement_temperature 298
_cell_measurement_theta_max 89.990
_cell_measurement_theta_min 5.000
_cell_volume 1003.740(16)
_computing_molecular_graphics 'Diamond 4'
_computing_publication_material 'TOPAS ACADEMIC 7.1'
_computing_structure_refinement 'TOPAS ACADEMIC 7.1'
_diffrn_ambient_pressure 1
_diffrn_ambient_temperature 298
_diffrn_measurement_device_type 'STOE STADI P'
_diffrn_radiation_monochromator Ge-111
_diffrn_radiation_polarisn_ratio 1.0
_diffrn_radiation_probe x-ray
_diffrn_radiation_type 'Cu K\a~1~'
_diffrn_radiation_wavelength 1.54056
_diffrn_reflns_number 436
_diffrn_reflns_theta_max 90.1
_diffrn_source 'sealed X-ray tube'
_exptl_absorpt_coefficient_mu 28.1172(5)
_exptl_absorpt_correction_type cylinder
_exptl_absorpt_process_details '(A. Cohelo, TOPAS_Academic, Version 7.1)'
_exptl_crystal_density_diffrn 3.72870(7)
_exptl_crystal_description microcrystalline
_pd_calc_method 'Rietveld Refinement'
_pd_char_colour red-brown
_pd_char_particle_morphology powder
_pd_meas_number_of_points 8500
_pd_proc_ls_prof_wR_factor 4.211
_pd_proc_number_of_points 8500
_refine_ls_goodness_of_fit_all 1.918
_refine_ls_matrix_type full
_refine_ls_number_constraints 4
_refine_ls_number_parameters 53
_refine_ls_number_restraints 0
_refine_ls_R_factor_all 3.244
_refine_ls_shift/su_max 0.001
_refine_ls_shift/su_mean 1.918
_reflns_limit_h_max 12
_reflns_limit_h_min 0
_reflns_limit_k_max 10
_reflns_limit_k_min 0
_reflns_limit_l_max 5
_reflns_limit_l_min 0
_reflns_number_total 436
_cod_data_source_file d5dt00227c4.cif
_cod_data_source_block Li4P2Se6
_cod_depositor_comments 'Adding full bibliography for 7719068.cif.'
_cod_original_sg_symbol_H-M PNMA
_cod_database_code 7719068
_solution_special_details
; 
?
;
_pd_proc_ls_prof_r_expected 2.195
_shelx_f_squared_multiplier 1

loop_
_space_group_symop_operation_xyz
'x, y, z'
'1/2-x, 1/2+y, 1/2+z'
'x, 1/2-y, z'
'1/2+x, y, 1/2-z'
'-x, -y, -z'
'1/2+x, 1/2-y, 1/2-z'
'-x, 1/2+y, -z'
'1/2-x, -y, 1/2+z'

loop_
_atom_site_label
_atom_site_type_symbol
_atom_site_symmetry_multiplicity
_atom_site_Wyckoff_symbol
_atom_site_occupancy
_atom_site_fract_x
_atom_site_fract_y
_atom_site_fract_z
_atom_site_B_iso_or_equiv
Se1 Se 8 8d 1.0 0.9829(1) 0.9137(2) 0.2716(3) 0.29(2)
Se2 Se 8 8d 1.0 0.7490(1) 0.5862(4) 0.9243(4) 0.29(2)
Se3 Se 4 4c 1.0 0.9957(2) 0.750000 0.7882(4) 0.29(2)
Se4 Se 4 4c 1.0 0.7387(2) 0.750000 0.4197(7) 0.29(2)
P1 P 4 4c 1.0 0.7867(4) 0.750000 0.0912(12) 0.72(9)
P2 P 4 4c 1.0 0.9401(4) 0.750000 0.1101(10) 0.72(9)
Li1 Li 8 8d 1.0 0.625(2) 0.397(2) 0.0932(49) 1.000000
Li2 Li 8 8d 1.0 0.127(2) 0.893(2) 0.945(4) 1.000000

loop_
_atom_type_symbol
_atom_type_oxidation_number
Li 1
P 4
Se -2

loop_
_geom_angle_atom_site_label_1
_geom_angle_atom_site_label_2
_geom_angle_atom_site_label_3
_geom_angle
_geom_angle_site_symmetry_1
_geom_angle_site_symmetry_2
_geom_angle_site_symmetry_3
Se4 P1 P2 104.2(4) . . .
P2 P1 Se2 105.4(2) . . 1_554
Se1 P2 P1 107.3(2) . . .
P1 P2 Se3 107.1(3) . . 1_554
Se4 P1 Se2 113.4(2) . . 1_554
P2 P1 Se2 105.4(2) . . 3_564
Se1 P2 Se3 110.58(18) . . 1_554
P1 P2 Se1 107.3(2) . . 3_565
Se2 P1 Se2 113.8(3) 1_554 . 3_564
Se1 P2 Se1 113.7(3) . . 3_565
Se3 P2 Se1 110.58(18) 1_554 . 3_565

loop_
_geom_bond_atom_site_label_1
_geom_bond_atom_site_label_2
_geom_bond_distance
_geom_bond_site_symmetry_1
_geom_bond_site_symmetry_2
Se1 P2 2.193(4) . .
Se2 P1 2.192(6) . 1_556
Se3 P2 2.216(7) . 1_556
Se4 P1 2.222(9) . .
P1 P2 2.131(8) . .
